data_7039913
loop_
_publ_author_name
'Aloisi, Alicia'
'Berthet, Jean-Claude'
'Genre, Caroline'
'Thu\'ery, Pierre'
'Cantat, Thibault'

_publ_section_title
;
 Complexes of the tripodal phosphine ligands PhSi(XPPh2)3 (X = CH2, O):
 synthesis, structure and catalytic activity in the hydroboration of CO2.
;
_journal_issue 37
_journal_name_full 'Dalton transactions (Cambridge, England : 2003)'
_journal_page_first 14774
_journal_page_last 14788
_journal_paper_doi 10.1039/c6dt02135b
_journal_volume 45
_journal_year 2016
_chemical_formula_sum 'C53 H50 F6 Fe N3 O6 P3 S2 Si'
_chemical_formula_weight 1179.93
_space_group_crystal_system triclinic
_space_group_IT_number 2
_space_group_name_Hall '-P 1'
_space_group_name_H-M_alt 'P -1'
_symmetry_space_group_name_Hall '-P 1'
_symmetry_space_group_name_H-M 'P -1'
_atom_sites_solution_hydrogens geom
_audit_creation_method SHELXL-2014
_audit_update_record
;
2016-06-21 deposited with the CCDC.
2016-07-15 downloaded from the CCDC.
;
_cell_angle_alpha 73.403(5)
_cell_angle_beta 79.675(4)
_cell_angle_gamma 70.236(4)
_cell_formula_units_Z 2
_cell_length_a 13.8465(10)
_cell_length_b 14.2314(8)
_cell_length_c 15.3249(12)
_cell_measurement_reflns_used 117414
_cell_measurement_temperature 150(2)
_cell_measurement_theta_max 25.68
_cell_measurement_theta_min 2.19
_cell_volume 2712.1(3)
_computing_cell_refinement 'HKL2000 (Otwinowski & Minor, 1997)'
_computing_data_collection 'COLLECT (Nonius, 1998)'
_computing_data_reduction 'HKL2000 (Otwinowski & Minor, 1997)'
_computing_molecular_graphics 'SHELXTL (Sheldrick, 2008)'
_computing_publication_material 'SHELXTL (Sheldrick, 2008); PLATON (Spek, 2003)'
_computing_structure_refinement 'SHELXL (Sheldrick, 2015)'
_computing_structure_solution 'SHELXT (Sheldrick, 2015)'
_diffrn_ambient_temperature 150(2)
_diffrn_measured_fraction_theta_full 0.999
_diffrn_measured_fraction_theta_max 0.998
_diffrn_measurement_device_type 'Nonius Kappa-CCD area-detector diffractometer'
_diffrn_measurement_method '2 \f and 12 \w scans with 2\% steps (707 frames)'
_diffrn_radiation_monochromator graphite
_diffrn_radiation_source 'fine-focus sealed tube'
_diffrn_radiation_type MoK\a
_diffrn_radiation_wavelength 0.71073
_diffrn_reflns_av_R_equivalents 0.0731
_diffrn_reflns_av_unetI/netI 0.1004
_diffrn_reflns_Laue_measured_fraction_full 0.999
_diffrn_reflns_Laue_measured_fraction_max 0.998
_diffrn_reflns_limit_h_max 16
_diffrn_reflns_limit_h_min -16
_diffrn_reflns_limit_k_max 17
_diffrn_reflns_limit_k_min -17
_diffrn_reflns_limit_l_max 18
_diffrn_reflns_limit_l_min -18
_diffrn_reflns_number 117414
_diffrn_reflns_point_group_measured_fraction_full 0.999
_diffrn_reflns_point_group_measured_fraction_max 0.998
_diffrn_reflns_theta_full 25.242
_diffrn_reflns_theta_max 25.682
_diffrn_reflns_theta_min 2.192
_diffrn_standards_decay_% 0
_diffrn_standards_interval_time 0
_diffrn_standards_number 0
_exptl_absorpt_coefficient_mu 0.538
_exptl_absorpt_correction_T_max 1.095
_exptl_absorpt_correction_T_min 0.875
_exptl_absorpt_correction_type multi-scan
_exptl_absorpt_process_details 'SCALEPACK (Otwinowski & Minor, 1997)'
_exptl_crystal_colour 'dark red'
_exptl_crystal_density_diffrn 1.445
_exptl_crystal_description parallelepiped
_exptl_crystal_F_000 1216
_exptl_crystal_size_max 0.16
_exptl_crystal_size_mid 0.10
_exptl_crystal_size_min 0.07
_refine_diff_density_max 2.100
_refine_diff_density_min -0.749
_refine_diff_density_rms 0.077
_refine_ls_extinction_method none
_refine_ls_goodness_of_fit_ref 1.021
_refine_ls_hydrogen_treatment constr
_refine_ls_matrix_type full
_refine_ls_number_parameters 716
_refine_ls_number_reflns 10290
_refine_ls_number_restraints 134
_refine_ls_restrained_S_all 1.090
_refine_ls_R_factor_all 0.1114
_refine_ls_R_factor_gt 0.0572
_refine_ls_shift/su_max 0.001
_refine_ls_shift/su_mean 0.000
_refine_ls_structure_factor_coef Fsqd
_refine_ls_weighting_details 'w=1/[\s^2^(Fo^2^)+(0.0726P)^2^] where P=(Fo^2^+2Fc^2^)/3'
_refine_ls_weighting_scheme calc
_refine_ls_wR_factor_gt 0.1342
_refine_ls_wR_factor_ref 0.1528
_reflns_Friedel_coverage 0.000
_reflns_number_gt 6157
_reflns_number_total 10290
_reflns_threshold_expression 'I > 2\s(I)'
_cod_data_source_file c6dt02135b2.cif
_cod_data_source_block 3
_cod_depositor_comments 'Adding full bibliography for 7039913--7039920.cif.'
_cod_database_code 7039913
_shelx_space_group_comment
;
The symmetry employed for this shelxl refinement is uniquely defined
by the following loop, which should always be used as a source of
symmetry information in preference to the above space-group names.
They are only intended as comments.
;
_shelxl_version_number 2014-3

loop_
_space_group_symop_operation_xyz
'x, y, z'
'-x, -y, -z'

loop_
_atom_site_label
_atom_site_type_symbol
_atom_site_fract_x
_atom_site_fract_y
_atom_site_fract_z
_atom_site_U_iso_or_equiv
_atom_site_adp_type
_atom_site_occupancy
_atom_site_site_symmetry_order
_atom_site_calc_flag
_atom_site_refinement_flags_posn
_atom_site_refinement_flags_adp
_atom_site_refinement_flags_occupancy
_atom_site_disorder_assembly
_atom_site_disorder_group
Fe1 Fe 0.68923(4) 0.75021(4) 0.73562(4) 0.03326(17) Uani 1 1 d . . . . .
P1 P 0.58273(8) 0.67114(8) 0.84180(7) 0.0335(3) Uani 1 1 d . . . . .
P2 P 0.75885(8) 0.60784(8) 0.67348(7) 0.0333(3) Uani 1 1 d . . . . .
P3 P 0.81705(8) 0.69560(8) 0.83218(8) 0.0360(3) Uani 1 1 d . . . . .
Si1 Si 0.78076(8) 0.48476(8) 0.87379(8) 0.0376(3) Uani 1 1 d . . . . .
S1 S 0.72078(8) 0.95026(8) 0.32712(8) 0.0427(3) Uani 1 1 d . . . . .
O1 O 0.6513(2) 0.9282(2) 0.2818(2) 0.0557(8) Uani 1 1 d . . . . .
O2 O 0.7183(2) 0.9064(2) 0.4245(2) 0.0507(8) Uani 1 1 d . . . . .
O3 O 0.7227(2) 1.0553(2) 0.2997(2) 0.0512(8) Uani 1 1 d . . . . .
N1 N 0.5835(3) 0.8100(2) 0.6487(2) 0.0368(8) Uani 1 1 d . . . . .
N2 N 0.7710(3) 0.8255(2) 0.6433(2) 0.0386(8) Uani 1 1 d . . . . .
N3 N 0.6348(2) 0.8793(3) 0.7747(2) 0.0407(8) Uani 1 1 d . . . . .
F1 F 0.8626(2) 0.9078(2) 0.1941(2) 0.0741(8) Uani 1 1 d . . . . .
F2 F 0.8598(2) 0.77805(19) 0.3058(2) 0.0682(8) Uani 1 1 d . . . . .
F3 F 0.9220(2) 0.8909(2) 0.3199(2) 0.0711(8) Uani 1 1 d . . . . .
C1 C 0.6534(3) 0.5591(3) 0.9245(3) 0.0369(9) Uani 1 1 d . . . . .
H1A H 0.6103 0.5127 0.9501 0.044 Uiso 1 1 calc R U . . .
H1B H 0.6657 0.5822 0.9754 0.044 Uiso 1 1 calc R U . . .
C2 C 0.7619(3) 0.4865(3) 0.7560(3) 0.0379(10) Uani 1 1 d . . . . .
H2A H 0.8184 0.4306 0.7353 0.045 Uiso 1 1 calc R U . . .
H2B H 0.6963 0.4722 0.7577 0.045 Uiso 1 1 calc R U . . .
C3 C 0.8757(3) 0.5559(3) 0.8663(3) 0.0384(10) Uani 1 1 d . . . . .
H3A H 0.9028 0.5372 0.9266 0.046 Uiso 1 1 calc R U . . .
H3B H 0.9344 0.5345 0.8214 0.046 Uiso 1 1 calc R U . . .
C4 C 0.4984(3) 0.6238(3) 0.7968(3) 0.0355(9) Uani 1 1 d . . . . .
C5 C 0.5067(3) 0.5207(3) 0.8124(3) 0.0389(10) Uani 1 1 d . . . . .
H5 H 0.5588 0.4701 0.8480 0.047 Uiso 1 1 calc R U . . .
C6 C 0.4399(3) 0.4902(3) 0.7769(3) 0.0506(12) Uani 1 1 d . . . . .
H6 H 0.4472 0.4191 0.7877 0.061 Uiso 1 1 calc R U . . .
C7 C 0.3637(4) 0.5619(4) 0.7263(4) 0.0565(13) Uani 1 1 d . . . . .
H7 H 0.3181 0.5405 0.7024 0.068 Uiso 1 1 calc R U . . .
C8 C 0.3526(3) 0.6662(4) 0.7098(3) 0.0507(12) Uani 1 1 d . . . . .
H8 H 0.2999 0.7164 0.6746 0.061 Uiso 1 1 calc R U . . .
C9 C 0.4198(3) 0.6953(3) 0.7455(3) 0.0412(10) Uani 1 1 d . . . . .
H9 H 0.4120 0.7665 0.7348 0.049 Uiso 1 1 calc R U . . .
C10 C 0.4846(3) 0.7495(3) 0.9120(3) 0.0362(9) Uani 1 1 d . . . . .
C11 C 0.4653(3) 0.7093(3) 1.0058(3) 0.0426(10) Uani 1 1 d . . . . .
H11 H 0.5042 0.6412 1.0334 0.051 Uiso 1 1 calc R U . . .
C12 C 0.3906(3) 0.7670(3) 1.0589(3) 0.0482(11) Uani 1 1 d . . . . .
H12 H 0.3777 0.7382 1.1223 0.058 Uiso 1 1 calc R U . . .
C13 C 0.3349(3) 0.8669(4) 1.0194(3) 0.0518(12) Uani 1 1 d . . . . .
H13 H 0.2843 0.9072 1.0558 0.062 Uiso 1 1 calc R U . . .
C14 C 0.3530(3) 0.9078(3) 0.9267(3) 0.0444(10) Uani 1 1 d . . . . .
H14 H 0.3143 0.9761 0.8994 0.053 Uiso 1 1 calc R U . . .
C15 C 0.4276(3) 0.8492(3) 0.8737(3) 0.0405(10) Uani 1 1 d . . . . .
H15 H 0.4397 0.8780 0.8102 0.049 Uiso 1 1 calc R U . . .
C16 C 0.6931(3) 0.6066(3) 0.5800(3) 0.0362(9) Uani 1 1 d . . . . .
C17 C 0.6563(3) 0.5258(3) 0.5835(3) 0.0411(10) Uani 1 1 d . . . . .
H17 H 0.6624 0.4704 0.6365 0.049 Uiso 1 1 calc R U . . .
C18 C 0.6110(3) 0.5257(3) 0.5104(3) 0.0489(11) Uani 1 1 d . . . . .
H18 H 0.5862 0.4700 0.5137 0.059 Uiso 1 1 calc R U . . .
C19 C 0.6010(3) 0.6049(3) 0.4330(3) 0.0492(11) Uani 1 1 d . . . . .
H19 H 0.5689 0.6043 0.3833 0.059 Uiso 1 1 calc R U . . .
C20 C 0.6380(3) 0.6854(3) 0.4278(3) 0.0465(11) Uani 1 1 d . . . . .
H20 H 0.6323 0.7400 0.3741 0.056 Uiso 1 1 calc R U . . .
C21 C 0.6838(3) 0.6866(3) 0.5013(3) 0.0403(10) Uani 1 1 d . . . . .
H21 H 0.7087 0.7423 0.4977 0.048 Uiso 1 1 calc R U . . .
C22 C 0.8939(3) 0.5847(3) 0.6233(3) 0.0368(10) Uani 1 1 d . . . . .
C23 C 0.9719(3) 0.4979(3) 0.6574(3) 0.0465(11) Uani 1 1 d . . . . .
H23 H 0.9561 0.4463 0.7075 0.056 Uiso 1 1 calc R U . . .
C24 C 1.0731(3) 0.4844(4) 0.6199(4) 0.0565(13) Uani 1 1 d . . . . .
H24 H 1.1261 0.4246 0.6449 0.068 Uiso 1 1 calc R U . . .
C25 C 1.0966(4) 0.5578(4) 0.5466(4) 0.0600(14) Uani 1 1 d . . . . .
H25 H 1.1662 0.5495 0.5220 0.072 Uiso 1 1 calc R U . . .
C26 C 1.0197(4) 0.6433(4) 0.5088(3) 0.0552(13) Uani 1 1 d . . . . .
H26 H 1.0361 0.6928 0.4569 0.066 Uiso 1 1 calc R U . . .
C27 C 0.9185(3) 0.6576(3) 0.5461(3) 0.0450(11) Uani 1 1 d . . . . .
H27 H 0.8656 0.7166 0.5197 0.054 Uiso 1 1 calc R U . . .
C28 C 0.9215(3) 0.7510(3) 0.7831(3) 0.0366(9) Uani 1 1 d . . . . .
C29 C 1.0069(3) 0.7040(3) 0.7306(3) 0.0454(11) Uani 1 1 d . . . . .
H29 H 1.0163 0.6365 0.7252 0.055 Uiso 1 1 calc R U . . .
C30 C 1.0789(3) 0.7542(4) 0.6858(3) 0.0519(12) Uani 1 1 d . . . . .
H30 H 1.1367 0.7216 0.6494 0.062 Uiso 1 1 calc R U . . .
C31 C 1.0660(3) 0.8513(4) 0.6945(3) 0.0534(12) Uani 1 1 d . . . . .
H31 H 1.1163 0.8848 0.6653 0.064 Uiso 1 1 calc R U . . .
C32 C 0.9813(3) 0.9009(3) 0.7448(3) 0.0486(11) Uani 1 1 d . . . . .
H32 H 0.9728 0.9683 0.7497 0.058 Uiso 1 1 calc R U . . .
C33 C 0.9088(3) 0.8520(3) 0.7881(3) 0.0441(11) Uani 1 1 d . . . . .
H33 H 0.8495 0.8868 0.8217 0.053 Uiso 1 1 calc R U . . .
C34 C 0.7889(3) 0.7262(3) 0.9445(3) 0.0420(10) Uani 1 1 d . . . . .
C35 C 0.8697(4) 0.7004(4) 0.9981(3) 0.0535(12) Uani 1 1 d . . . . .
H35 H 0.9383 0.6707 0.9746 0.064 Uiso 1 1 calc R U . . .
C36 C 0.8520(4) 0.7173(4) 1.0846(3) 0.0660(15) Uani 1 1 d . . . . .
H36 H 0.9085 0.7012 1.1192 0.079 Uiso 1 1 calc R U . . .
C37 C 0.7535(4) 0.7574(5) 1.1210(4) 0.0726(16) Uani 1 1 d . . . . .
H37 H 0.7409 0.7666 1.1815 0.087 Uiso 1 1 calc R U . . .
C38 C 0.6735(4) 0.7838(5) 1.0688(4) 0.0701(16) Uani 1 1 d . . . . .
H38 H 0.6051 0.8125 1.0932 0.084 Uiso 1 1 calc R U . . .
C39 C 0.6908(3) 0.7693(3) 0.9806(3) 0.0514(12) Uani 1 1 d . . . . .
H39 H 0.6343 0.7894 0.9450 0.062 Uiso 1 1 calc R U . . .
C40 C 0.8231(3) 0.3510(3) 0.9445(3) 0.0401(10) Uani 1 1 d . . . . .
C41 C 0.7955(4) 0.3264(4) 1.0391(3) 0.0570(13) Uani 1 1 d . . . . .
H41 H 0.7535 0.3794 1.0679 0.068 Uiso 1 1 calc R U . . .
C42 C 0.8281(4) 0.2271(4) 1.0907(3) 0.0637(14) Uani 1 1 d . . . . .
H42 H 0.8071 0.2118 1.1543 0.076 Uiso 1 1 calc R U . . .
C43 C 0.8904(4) 0.1502(4) 1.0513(4) 0.0591(13) Uani 1 1 d . . . . .
H43 H 0.9155 0.0823 1.0880 0.071 Uiso 1 1 calc R U . . .
C44 C 0.9168(4) 0.1707(3) 0.9592(4) 0.0572(13) Uani 1 1 d . . . . .
H44 H 0.9588 0.1167 0.9316 0.069 Uiso 1 1 calc R U . . .
C45 C 0.8829(3) 0.2692(3) 0.9065(3) 0.0505(12) Uani 1 1 d . . . . .
H45 H 0.9005 0.2820 0.8423 0.061 Uiso 1 1 calc R U . . .
C46 C 0.5298(3) 0.8444(3) 0.5925(3) 0.0436(10) Uani 1 1 d . . . . .
C47 C 0.4623(4) 0.8833(4) 0.5188(3) 0.0616(14) Uani 1 1 d . . . . .
H47A H 0.5029 0.8971 0.4599 0.092 Uiso 1 1 calc R U . . .
H47B H 0.4093 0.9471 0.5270 0.092 Uiso 1 1 calc R U . . .
H47C H 0.4294 0.8319 0.5199 0.092 Uiso 1 1 calc R U . . .
C48 C 0.8158(3) 0.8751(3) 0.5932(3) 0.0456(11) Uani 1 1 d . . . . .
C49 C 0.8764(4) 0.9358(4) 0.5295(3) 0.0655(15) Uani 1 1 d . . . . .
H49A H 0.9062 0.9665 0.5634 0.098 Uiso 1 1 calc R U . . .
H49B H 0.8319 0.9904 0.4858 0.098 Uiso 1 1 calc R U . . .
H49C H 0.9318 0.8913 0.4966 0.098 Uiso 1 1 calc R U . . .
C50 C 0.6032(3) 0.9591(4) 0.7870(3) 0.0493(12) Uani 1 1 d . . . . .
C51 C 0.5575(4) 1.0606(4) 0.8063(5) 0.085(2) Uani 1 1 d . . . . .
H51A H 0.4967 1.0986 0.7723 0.127 Uiso 1 1 calc R U . . .
H51B H 0.6080 1.0987 0.7877 0.127 Uiso 1 1 calc R U . . .
H51C H 0.5370 1.0527 0.8720 0.127 Uiso 1 1 calc R U . . .
C52 C 0.8473(3) 0.8782(3) 0.2844(3) 0.0505(11) Uani 1 1 d . . . . .
S2A S 0.7574(2) 1.22147(19) 0.69894(18) 0.0530(7) Uani 0.610(5) 1 d D U P A 1
O4A O 0.6526(4) 1.2824(5) 0.7097(4) 0.0613(17) Uani 0.610(5) 1 d D U P A 1
F6A F 0.8698(4) 1.1430(4) 0.5624(4) 0.0642(14) Uani 0.610(5) 1 d D U P A 1
C53A C 0.7709(5) 1.1904(5) 0.5890(5) 0.0660(17) Uani 0.610(5) 1 d D U P A 1
S2B S 0.7999(5) 1.1900(5) 0.6792(4) 0.1001(17) Uani 0.390(5) 1 d D U P A 2
O4B O 0.8851(7) 1.1379(7) 0.6217(7) 0.067(2) Uani 0.390(5) 1 d D U P A 2
F6B F 0.6203(8) 1.2633(9) 0.6770(8) 0.112(3) Uani 0.390(5) 1 d D U P A 2
C53B C 0.6919(7) 1.2245(6) 0.6142(4) 0.050(2) Uani 0.390(5) 1 d D U P A 2
O5 O 0.7881(3) 1.1199(2) 0.7613(2) 0.0716(10) Uani 1 1 d D U . . .
O6 O 0.8288(3) 1.2767(2) 0.6823(3) 0.0710(10) Uani 1 1 d D U . . .
F4 F 0.7280(4) 1.2741(3) 0.5279(3) 0.1253(14) Uani 1 1 d D U . . .
F5 F 0.7056(3) 1.1325(3) 0.5967(3) 0.1290(14) Uani 1 1 d D U . . .

loop_
_atom_site_aniso_label
_atom_site_aniso_U_11
_atom_site_aniso_U_22
_atom_site_aniso_U_33
_atom_site_aniso_U_23
_atom_site_aniso_U_13
_atom_site_aniso_U_12
Fe1 0.0311(3) 0.0324(3) 0.0375(4) -0.0120(3) -0.0023(2) -0.0088(2)
P1 0.0310(6) 0.0346(6) 0.0349(6) -0.0106(5) -0.0026(5) -0.0082(4)
P2 0.0325(6) 0.0319(6) 0.0371(6) -0.0122(5) -0.0007(5) -0.0100(4)
P3 0.0326(6) 0.0371(6) 0.0413(7) -0.0153(5) -0.0032(5) -0.0097(5)
Si1 0.0347(6) 0.0361(6) 0.0410(7) -0.0103(5) -0.0065(5) -0.0073(5)
S1 0.0431(6) 0.0394(6) 0.0443(7) -0.0060(5) -0.0060(5) -0.0134(5)
O1 0.0552(19) 0.057(2) 0.059(2) -0.0076(16) -0.0156(16) -0.0229(16)
O2 0.0555(19) 0.0518(18) 0.0410(19) -0.0047(15) -0.0058(15) -0.0163(15)
O3 0.0574(19) 0.0334(16) 0.060(2) -0.0039(14) -0.0087(16) -0.0143(14)
N1 0.0357(19) 0.0330(19) 0.041(2) -0.0121(16) -0.0005(17) -0.0082(15)
N2 0.041(2) 0.0338(19) 0.043(2) -0.0107(17) -0.0042(17) -0.0129(16)
N3 0.0342(19) 0.038(2) 0.053(2) -0.0167(18) -0.0027(16) -0.0111(16)
F1 0.078(2) 0.0725(19) 0.059(2) -0.0146(16) 0.0131(16) -0.0187(16)
F2 0.0748(19) 0.0380(15) 0.084(2) -0.0152(14) -0.0062(16) -0.0072(14)
F3 0.0444(16) 0.075(2) 0.097(2) -0.0291(17) -0.0061(15) -0.0152(14)
C1 0.039(2) 0.037(2) 0.034(2) -0.0050(18) -0.0087(18) -0.0113(19)
C2 0.037(2) 0.038(2) 0.042(3) -0.0142(19) -0.0002(19) -0.0136(18)
C3 0.036(2) 0.036(2) 0.043(3) -0.0108(19) -0.0073(19) -0.0072(18)
C4 0.033(2) 0.041(2) 0.034(2) -0.0101(19) -0.0017(18) -0.0140(19)
C5 0.039(2) 0.038(2) 0.043(3) -0.0106(19) -0.0027(19) -0.0147(19)
C6 0.053(3) 0.044(3) 0.062(3) -0.016(2) -0.003(2) -0.021(2)
C7 0.051(3) 0.053(3) 0.076(4) -0.024(3) -0.015(3) -0.017(2)
C8 0.039(2) 0.055(3) 0.059(3) -0.016(2) -0.016(2) -0.008(2)
C9 0.036(2) 0.039(2) 0.048(3) -0.012(2) -0.002(2) -0.0110(19)
C10 0.033(2) 0.040(2) 0.037(2) -0.0132(19) 0.0014(18) -0.0118(19)
C11 0.038(2) 0.044(2) 0.044(3) -0.013(2) -0.001(2) -0.010(2)
C12 0.048(3) 0.054(3) 0.036(3) -0.012(2) 0.002(2) -0.011(2)
C13 0.041(3) 0.063(3) 0.054(3) -0.033(3) 0.005(2) -0.007(2)
C14 0.038(2) 0.045(3) 0.044(3) -0.013(2) -0.004(2) -0.002(2)
C15 0.038(2) 0.048(3) 0.038(3) -0.016(2) 0.0004(19) -0.014(2)
C16 0.035(2) 0.037(2) 0.040(3) -0.020(2) 0.0041(18) -0.0104(18)
C17 0.038(2) 0.042(2) 0.044(3) -0.012(2) -0.004(2) -0.0116(19)
C18 0.047(3) 0.051(3) 0.057(3) -0.020(2) -0.007(2) -0.019(2)
C19 0.052(3) 0.056(3) 0.049(3) -0.022(2) -0.008(2) -0.018(2)
C20 0.050(3) 0.044(3) 0.041(3) -0.010(2) -0.002(2) -0.009(2)
C21 0.040(2) 0.039(2) 0.044(3) -0.013(2) 0.001(2) -0.0133(19)
C22 0.032(2) 0.042(2) 0.043(3) -0.023(2) 0.0040(19) -0.0129(19)
C23 0.044(3) 0.042(3) 0.057(3) -0.022(2) -0.003(2) -0.010(2)
C24 0.037(3) 0.057(3) 0.083(4) -0.040(3) 0.004(2) -0.008(2)
C25 0.038(3) 0.076(4) 0.077(4) -0.048(3) 0.015(3) -0.018(3)
C26 0.057(3) 0.071(3) 0.054(3) -0.036(3) 0.020(2) -0.036(3)
C27 0.046(3) 0.051(3) 0.046(3) -0.021(2) 0.000(2) -0.021(2)
C28 0.030(2) 0.039(2) 0.045(3) -0.0119(19) -0.0076(19) -0.0107(18)
C29 0.038(2) 0.051(3) 0.053(3) -0.019(2) -0.010(2) -0.013(2)
C30 0.033(2) 0.066(3) 0.061(3) -0.024(3) 0.000(2) -0.016(2)
C31 0.043(3) 0.065(3) 0.058(3) -0.010(3) -0.007(2) -0.028(2)
C32 0.048(3) 0.045(3) 0.060(3) -0.014(2) -0.010(2) -0.020(2)
C33 0.036(2) 0.046(3) 0.054(3) -0.017(2) -0.008(2) -0.011(2)
C34 0.038(2) 0.048(3) 0.044(3) -0.016(2) -0.006(2) -0.014(2)
C35 0.051(3) 0.062(3) 0.054(3) -0.027(2) -0.008(2) -0.012(2)
C36 0.054(3) 0.101(4) 0.054(3) -0.033(3) -0.011(3) -0.023(3)
C37 0.072(4) 0.110(5) 0.053(3) -0.051(3) 0.000(3) -0.027(3)
C38 0.051(3) 0.108(4) 0.067(4) -0.056(3) 0.006(3) -0.021(3)
C39 0.039(3) 0.064(3) 0.061(3) -0.033(3) -0.005(2) -0.014(2)
C40 0.036(2) 0.034(2) 0.049(3) -0.009(2) -0.008(2) -0.0083(19)
C41 0.062(3) 0.050(3) 0.047(3) -0.010(2) -0.009(2) -0.002(2)
C42 0.081(4) 0.055(3) 0.042(3) -0.001(2) -0.011(3) -0.011(3)
C43 0.058(3) 0.040(3) 0.066(4) 0.001(2) -0.013(3) -0.005(2)
C44 0.056(3) 0.038(3) 0.063(4) -0.008(2) -0.004(3) -0.001(2)
C45 0.047(3) 0.041(3) 0.057(3) -0.007(2) -0.002(2) -0.010(2)
C46 0.041(3) 0.046(3) 0.044(3) -0.017(2) 0.001(2) -0.010(2)
C47 0.048(3) 0.072(3) 0.056(3) -0.020(3) -0.017(2) 0.003(2)
C48 0.048(3) 0.046(3) 0.046(3) -0.009(2) -0.017(2) -0.015(2)
C49 0.075(4) 0.080(4) 0.054(3) 0.007(3) -0.014(3) -0.055(3)
C50 0.036(2) 0.049(3) 0.069(3) -0.028(3) -0.002(2) -0.011(2)
C51 0.061(3) 0.060(3) 0.151(6) -0.068(4) -0.008(4) -0.007(3)
C52 0.050(3) 0.042(3) 0.056(3) -0.009(2) -0.001(2) -0.014(2)
S2A 0.0571(16) 0.0498(14) 0.0477(13) -0.0184(10) 0.0106(11) -0.0133(11)
O4A 0.070(4) 0.052(3) 0.052(4) -0.027(3) 0.014(3) -0.006(3)
F6A 0.058(3) 0.070(3) 0.075(4) -0.046(3) 0.021(3) -0.022(2)
C53A 0.083(4) 0.066(3) 0.073(4) -0.032(3) -0.028(3) -0.030(3)
S2B 0.102(4) 0.098(3) 0.097(3) -0.018(3) -0.008(3) -0.031(3)
O4B 0.068(4) 0.067(4) 0.074(5) -0.037(4) 0.009(4) -0.022(4)
F6B 0.114(6) 0.103(6) 0.097(6) 0.010(5) -0.023(5) -0.028(5)
C53B 0.055(3) 0.050(3) 0.056(3) -0.0241(18) -0.0121(18) -0.0166(18)
O5 0.086(2) 0.055(2) 0.052(2) 0.0008(17) -0.0005(18) -0.0083(18)
O6 0.093(2) 0.059(2) 0.082(2) -0.0324(18) 0.005(2) -0.0437(19)
F4 0.175(4) 0.103(3) 0.075(2) -0.022(2) -0.038(2) 0.001(3)
F5 0.132(3) 0.119(3) 0.164(4) -0.057(3) -0.058(3) -0.032(2)

loop_
_atom_type_symbol
_atom_type_description
_atom_type_scat_dispersion_real
_atom_type_scat_dispersion_imag
_atom_type_scat_source
C C 0.0033 0.0016 'International Tables Vol C Tables 4.2.6.8 and 6.1.1.4'
H H 0.0000 0.0000 'International Tables Vol C Tables 4.2.6.8 and 6.1.1.4'
Si Si 0.0817 0.0704 'International Tables Vol C Tables 4.2.6.8 and 6.1.1.4'
P P 0.1023 0.0942 'International Tables Vol C Tables 4.2.6.8 and 6.1.1.4'
Fe Fe 0.3463 0.8444 'International Tables Vol C Tables 4.2.6.8 and 6.1.1.4'
S S 0.1246 0.1234 'International Tables Vol C Tables 4.2.6.8 and 6.1.1.4'
F F 0.0171 0.0103 'International Tables Vol C Tables 4.2.6.8 and 6.1.1.4'
O O 0.0106 0.0060 'International Tables Vol C Tables 4.2.6.8 and 6.1.1.4'
N N 0.0061 0.0033 'International Tables Vol C Tables 4.2.6.8 and 6.1.1.4'

loop_
_geom_angle_atom_site_label_1
_geom_angle_atom_site_label_2
_geom_angle_atom_site_label_3
_geom_angle
N2 Fe1 N3 83.22(14)
N2 Fe1 N1 85.75(14)
N3 Fe1 N1 86.84(13)
N2 Fe1 P3 89.49(10)
N3 Fe1 P3 89.29(10)
N1 Fe1 P3 174.20(10)
N2 Fe1 P1 175.99(10)
N3 Fe1 P1 94.16(10)
N1 Fe1 P1 91.07(10)
P3 Fe1 P1 93.53(4)
N2 Fe1 P2 90.87(10)
N3 Fe1 P2 173.62(11)
N1 Fe1 P2 90.34(10)
P3 Fe1 P2 93.07(4)
P1 Fe1 P2 91.61(4)
C1 P1 C4 104.65(18)
C1 P1 C10 104.65(19)
C4 P1 C10 98.85(17)
C1 P1 Fe1 112.90(13)
C4 P1 Fe1 116.51(13)
C10 P1 Fe1 117.44(13)
C2 P2 C16 103.97(18)
C2 P2 C22 102.81(19)
C16 P2 C22 102.27(18)
C2 P2 Fe1 113.61(13)
C16 P2 Fe1 116.16(13)
C22 P2 Fe1 116.25(12)
C28 P3 C3 106.92(18)
C28 P3 C34 100.53(18)
C3 P3 C34 100.23(19)
C28 P3 Fe1 112.06(14)
C3 P3 Fe1 115.02(13)
C34 P3 Fe1 120.25(14)
C40 Si1 C2 110.99(18)
C40 Si1 C3 111.96(18)
C2 Si1 C3 108.86(18)
C40 Si1 C1 110.40(18)
C2 Si1 C1 107.03(18)
C3 Si1 C1 107.41(18)
O3 S1 O1 115.12(19)
O3 S1 O2 114.54(19)
O1 S1 O2 114.57(18)
O3 S1 C52 103.80(19)
O1 S1 C52 103.3(2)
O2 S1 C52 103.3(2)
C46 N1 Fe1 173.7(3)
C48 N2 Fe1 174.7(4)
C50 N3 Fe1 172.2(4)
P1 C1 Si1 113.3(2)
P1 C1 H1A 108.9
Si1 C1 H1A 108.9
P1 C1 H1B 108.9
Si1 C1 H1B 108.9
H1A C1 H1B 107.7
P2 C2 Si1 113.7(2)
P2 C2 H2A 108.8
Si1 C2 H2A 108.8
P2 C2 H2B 108.8
Si1 C2 H2B 108.8
H2A C2 H2B 107.7
P3 C3 Si1 111.9(2)
P3 C3 H3A 109.2
Si1 C3 H3A 109.2
P3 C3 H3B 109.2
Si1 C3 H3B 109.2
H3A C3 H3B 107.9
C5 C4 C9 117.5(4)
C5 C4 P1 123.9(3)
C9 C4 P1 118.5(3)
C4 C5 C6 121.0(4)
C4 C5 H5 119.5
C6 C5 H5 119.5
C7 C6 C5 120.4(4)
C7 C6 H6 119.8
C5 C6 H6 119.8
C6 C7 C8 120.2(4)
C6 C7 H7 119.9
C8 C7 H7 119.9
C9 C8 C7 118.7(4)
C9 C8 H8 120.6
C7 C8 H8 120.6
C8 C9 C4 122.2(4)
C8 C9 H9 118.9
C4 C9 H9 118.9
C15 C10 C11 118.3(4)
C15 C10 P1 121.1(3)
C11 C10 P1 120.7(3)
C12 C11 C10 121.2(4)
C12 C11 H11 119.4
C10 C11 H11 119.4
C11 C12 C13 119.7(4)
C11 C12 H12 120.2
C13 C12 H12 120.2
C12 C13 C14 119.9(4)
C12 C13 H13 120.1
C14 C13 H13 120.1
C13 C14 C15 120.1(4)
C13 C14 H14 119.9
C15 C14 H14 119.9
C10 C15 C14 120.9(4)
C10 C15 H15 119.5
C14 C15 H15 119.5
C17 C16 C21 118.7(4)
C17 C16 P2 122.1(3)
C21 C16 P2 119.2(3)
C18 C17 C16 120.4(4)
C18 C17 H17 119.8
C16 C17 H17 119.8
C19 C18 C17 121.0(4)
C19 C18 H18 119.5
C17 C18 H18 119.5
C18 C19 C20 119.5(4)
C18 C19 H19 120.2
C20 C19 H19 120.2
C19 C20 C21 120.0(4)
C19 C20 H20 120.0
C21 C20 H20 120.0
C16 C21 C20 120.4(4)
C16 C21 H21 119.8
C20 C21 H21 119.8
C23 C22 C27 118.3(4)
C23 C22 P2 122.7(3)
C27 C22 P2 119.1(3)
C22 C23 C24 121.2(5)
C22 C23 H23 119.4
C24 C23 H23 119.4
C25 C24 C23 119.9(5)
C25 C24 H24 120.1
C23 C24 H24 120.1
C24 C25 C26 120.2(4)
C24 C25 H25 119.9
C26 C25 H25 119.9
C25 C26 C27 120.2(5)
C25 C26 H26 119.9
C27 C26 H26 119.9
C26 C27 C22 120.1(4)
C26 C27 H27 119.9
C22 C27 H27 119.9
C29 C28 C33 118.1(4)
C29 C28 P3 122.8(3)
C33 C28 P3 118.5(3)
C28 C29 C30 120.9(4)
C28 C29 H29 119.5
C30 C29 H29 119.5
C31 C30 C29 119.5(4)
C31 C30 H30 120.2
C29 C30 H30 120.2
C30 C31 C32 121.1(4)
C30 C31 H31 119.5
C32 C31 H31 119.5
C31 C32 C33 119.6(4)
C31 C32 H32 120.2
C33 C32 H32 120.2
C32 C33 C28 120.8(4)
C32 C33 H33 119.6
C28 C33 H33 119.6
C39 C34 C35 117.8(4)
C39 C34 P3 123.1(3)
C35 C34 P3 119.0(3)
C36 C35 C34 121.2(4)
C36 C35 H35 119.4
C34 C35 H35 119.4
C37 C36 C35 120.5(5)
C37 C36 H36 119.8
C35 C36 H36 119.8
C38 C37 C36 118.9(5)
C38 C37 H37 120.6
C36 C37 H37 120.6
C37 C38 C39 121.1(5)
C37 C38 H38 119.5
C39 C38 H38 119.5
C34 C39 C38 120.5(4)
C34 C39 H39 119.8
C38 C39 H39 119.8
C45 C40 C41 116.4(4)
C45 C40 Si1 121.8(3)
C41 C40 Si1 121.8(3)
C42 C41 C40 121.1(4)
C42 C41 H41 119.4
C40 C41 H41 119.4
C43 C42 C41 120.5(5)
C43 C42 H42 119.7
C41 C42 H42 119.7
C42 C43 C44 120.0(4)
C42 C43 H43 120.0
C44 C43 H43 120.0
C43 C44 C45 120.1(5)
C43 C44 H44 119.9
C45 C44 H44 119.9
C44 C45 C40 121.8(5)
C44 C45 H45 119.1
C40 C45 H45 119.1
N1 C46 C47 176.9(5)
C46 C47 H47A 109.5
C46 C47 H47B 109.5
H47A C47 H47B 109.5
C46 C47 H47C 109.5
H47A C47 H47C 109.5
H47B C47 H47C 109.5
N2 C48 C49 178.1(5)
C48 C49 H49A 109.5
C48 C49 H49B 109.5
H49A C49 H49B 109.5
C48 C49 H49C 109.5
H49A C49 H49C 109.5
H49B C49 H49C 109.5
N3 C50 C51 176.7(5)
C50 C51 H51A 109.5
C50 C51 H51B 109.5
H51A C51 H51B 109.5
C50 C51 H51C 109.5
H51A C51 H51C 109.5
H51B C51 H51C 109.5
F2 C52 F1 107.3(4)
F2 C52 F3 106.9(4)
F1 C52 F3 107.8(4)
F2 C52 S1 111.8(3)
F1 C52 S1 111.6(3)
F3 C52 S1 111.1(3)
O6 S2A O4A 114.2(3)
O6 S2A O5 114.8(3)
O4A S2A O5 117.1(3)
O6 S2A C53A 100.9(3)
O4A S2A C53A 104.6(4)
O5 S2A C53A 102.3(3)
F4 C53A F6A 112.9(6)
F4 C53A F5 101.2(5)
F6A C53A F5 113.2(5)
F4 C53A S2A 109.4(4)
F6A C53A S2A 112.4(5)
F5 C53A S2A 107.0(5)
O5 S2B O6 117.5(5)
O5 S2B O4B 108.5(6)
O6 S2B O4B 102.9(5)
O5 S2B C53B 110.4(4)
O6 S2B C53B 113.5(5)
O4B S2B C53B 102.5(7)
F6B C53B F5 123.9(8)
F6B C53B F4 130.1(8)
F5 C53B F4 98.5(5)
F6B C53B S2B 95.9(7)
F5 C53B S2B 99.7(6)
F4 C53B S2B 102.0(5)

loop_
_geom_bond_atom_site_label_1
_geom_bond_atom_site_label_2
_geom_bond_distance
Fe1 N2 1.953(4)
Fe1 N3 1.958(3)
Fe1 N1 1.963(4)
Fe1 P3 2.2972(12)
Fe1 P1 2.3031(12)
Fe1 P2 2.3224(11)
P1 C1 1.828(4)
P1 C4 1.839(4)
P1 C10 1.840(4)
P2 C2 1.818(4)
P2 C16 1.836(4)
P2 C22 1.846(4)
P3 C28 1.823(4)
P3 C3 1.831(4)
P3 C34 1.838(4)
Si1 C40 1.853(4)
Si1 C2 1.861(4)
Si1 C3 1.883(4)
Si1 C1 1.884(4)
S1 O3 1.440(3)
S1 O1 1.441(3)
S1 O2 1.443(3)
S1 C52 1.819(5)
N1 C46 1.129(5)
N2 C48 1.135(5)
N3 C50 1.128(5)
F1 C52 1.326(5)
F2 C52 1.326(5)
F3 C52 1.334(5)
C1 H1A 0.9900
C1 H1B 0.9900
C2 H2A 0.9900
C2 H2B 0.9900
C3 H3A 0.9900
C3 H3B 0.9900
C4 C5 1.385(5)
C4 C9 1.392(6)
C5 C6 1.389(6)
C5 H5 0.9500
C6 C7 1.367(6)
C6 H6 0.9500
C7 C8 1.391(6)
C7 H7 0.9500
C8 C9 1.382(5)
C8 H8 0.9500
C9 H9 0.9500
C10 C15 1.383(5)
C10 C11 1.400(6)
C11 C12 1.383(6)
C11 H11 0.9500
C12 C13 1.385(6)
C12 H12 0.9500
C13 C14 1.385(6)
C13 H13 0.9500
C14 C15 1.388(5)
C14 H14 0.9500
C15 H15 0.9500
C16 C17 1.392(5)
C16 C21 1.392(6)
C17 C18 1.379(6)
C17 H17 0.9500
C18 C19 1.374(6)
C18 H18 0.9500
C19 C20 1.383(6)
C19 H19 0.9500
C20 C21 1.395(6)
C20 H20 0.9500
C21 H21 0.9500
C22 C23 1.377(6)
C22 C27 1.408(6)
C23 C24 1.386(6)
C23 H23 0.9500
C24 C25 1.374(7)
C24 H24 0.9500
C25 C26 1.376(7)
C25 H25 0.9500
C26 C27 1.386(6)
C26 H26 0.9500
C27 H27 0.9500
C28 C29 1.388(6)
C28 C33 1.410(5)
C29 C30 1.390(6)
C29 H29 0.9500
C30 C31 1.375(6)
C30 H30 0.9500
C31 C32 1.377(6)
C31 H31 0.9500
C32 C33 1.379(6)
C32 H32 0.9500
C33 H33 0.9500
C34 C39 1.374(6)
C34 C35 1.393(6)
C35 C36 1.378(6)
C35 H35 0.9500
C36 C37 1.372(7)
C36 H36 0.9500
C37 C38 1.368(7)
C37 H37 0.9500
C38 C39 1.392(6)
C38 H38 0.9500
C39 H39 0.9500
C40 C45 1.394(6)
C40 C41 1.404(6)
C41 C42 1.373(6)
C41 H41 0.9500
C42 C43 1.363(7)
C42 H42 0.9500
C43 C44 1.365(7)
C43 H43 0.9500
C44 C45 1.372(6)
C44 H44 0.9500
C45 H45 0.9500
C46 C47 1.459(6)
C47 H47A 0.9800
C47 H47B 0.9800
C47 H47C 0.9800
C48 C49 1.455(6)
C49 H49A 0.9800
C49 H49B 0.9800
C49 H49C 0.9800
C50 C51 1.461(6)
C51 H51A 0.9800
C51 H51B 0.9800
C51 H51C 0.9800
S2A O6 1.407(4)
S2A O4A 1.425(6)
S2A O5 1.457(4)
S2A C53A 1.824(6)
F6A C53A 1.352(7)
C53A F4 1.317(7)
C53A F5 1.385(6)
S2B O5 1.387(6)
S2B O6 1.435(6)
S2B O4B 1.458(8)
S2B C53B 1.796(8)
F6B C53B 1.344(8)
C53B F5 1.354(7)
C53B F4 1.403(5)
